data_1564844
loop_
_publ_author_name
'Han, Jingqi'
'Cheng, Shun-Cheung'
'Yiu, Shek-Man'
'Tse, Man-Kit'
'Ko, Chi-Chiu'

_publ_section_title
;
 Luminescent Monomeric and Dimeric Ru(II) Acyclic Carbene Complexes as
 Selective Sensors for NH3/Amine Vapor and Humidity
;
_journal_name_full 'Chemical Science'
_journal_paper_doi 10.1039/D1SC04074J
_journal_year 2021
_chemical_formula_sum 'C40 H38 Cl F6 N7 O3 Ru S'
_chemical_formula_weight 947.35
_space_group_crystal_system monoclinic
_space_group_IT_number 9
_space_group_name_Hall 'C -2yc'
_space_group_name_H-M_alt 'C 1 c 1'
_atom_sites_solution_hydrogens geom
_audit_creation_method SHELXL-2016/6
_audit_update_record
;
2021-04-09 deposited with the CCDC.	2021-10-04 downloaded from the CCDC.
;
_cell_angle_alpha 90
_cell_angle_beta 93.4150(10)
_cell_angle_gamma 90
_cell_formula_units_Z 4
_cell_length_a 9.1118(2)
_cell_length_b 45.0472(12)
_cell_length_c 10.0818(3)
_cell_measurement_reflns_used 9935
_cell_measurement_temperature 213(2)
_cell_measurement_theta_max 72.35
_cell_measurement_theta_min 3.93
_cell_volume 4130.84(19)
_computing_cell_refinement 'Bruker Saint'
_computing_data_collection 'Bruker Apex3'
_computing_data_reduction 'Bruker Saint'
_computing_structure_refinement 'SHELXL-2016/6 (Sheldrick, 2016)'
_computing_structure_solution 'SHELXT 2014/5 (Sheldrick, 2014)'
_diffrn_ambient_temperature 213(2)
_diffrn_measured_fraction_theta_full 1.000
_diffrn_measured_fraction_theta_max 1.000
_diffrn_measurement_device_type 'Bruker D8 Venture Photon II'
_diffrn_measurement_method 'phi and omega scans'
_diffrn_radiation_type CuK\a
_diffrn_radiation_wavelength 1.54178
_diffrn_reflns_av_R_equivalents 0.0421
_diffrn_reflns_av_unetI/netI 0.0429
_diffrn_reflns_Laue_measured_fraction_full 1.000
_diffrn_reflns_Laue_measured_fraction_max 1.000
_diffrn_reflns_limit_h_max 11
_diffrn_reflns_limit_h_min -11
_diffrn_reflns_limit_k_max 55
_diffrn_reflns_limit_k_min -55
_diffrn_reflns_limit_l_max 12
_diffrn_reflns_limit_l_min -12
_diffrn_reflns_number 41339
_diffrn_reflns_point_group_measured_fraction_full 1.000
_diffrn_reflns_point_group_measured_fraction_max 1.000
_diffrn_reflns_theta_full 67.679
_diffrn_reflns_theta_max 72.429
_diffrn_reflns_theta_min 3.925
_diffrn_source 'micro focus'
_exptl_absorpt_coefficient_mu 4.788
_exptl_absorpt_correction_T_max 0.7536
_exptl_absorpt_correction_T_min 0.5925
_exptl_absorpt_correction_type multi-scan
_exptl_absorpt_process_details
;
 SADABS 2016/2: Krause, L., Herbst-Irmer, R., Sheldrick G.M. & Stalke D.,
 J. Appl. Cryst. 48 (2015) 3-10
;
_exptl_crystal_colour red
_exptl_crystal_density_diffrn 1.523
_exptl_crystal_description plate
_exptl_crystal_F_000 1928
_exptl_crystal_size_max 0.41
_exptl_crystal_size_mid 0.25
_exptl_crystal_size_min 0.01
_refine_diff_density_max 0.383
_refine_diff_density_min -0.250
_refine_diff_density_rms 0.048
_refine_ls_abs_structure_details
;
 Refined as an inversion twin.
;
_refine_ls_abs_structure_Flack 0.020(8)
_refine_ls_extinction_method none
_refine_ls_goodness_of_fit_ref 1.014
_refine_ls_hydrogen_treatment constr
_refine_ls_matrix_type full
_refine_ls_number_parameters 535
_refine_ls_number_reflns 7431
_refine_ls_number_restraints 7
_refine_ls_restrained_S_all 1.017
_refine_ls_R_factor_all 0.0248
_refine_ls_R_factor_gt 0.0237
_refine_ls_shift/su_max 0.005
_refine_ls_shift/su_mean 0.000
_refine_ls_structure_factor_coef Fsqd
_refine_ls_weighting_details 'w=1/[\s^2^(Fo^2^)+(0.0349P)^2^] where P=(Fo^2^+2Fc^2^)/3'
_refine_ls_weighting_scheme calc
_refine_ls_wR_factor_gt 0.0567
_refine_ls_wR_factor_ref 0.0572
_reflns_Friedel_coverage 0.994
_reflns_Friedel_fraction_full 1.000
_reflns_Friedel_fraction_max 1.000
_reflns_number_gt 7211
_reflns_number_total 7431
_reflns_threshold_expression 'I > 2\s(I)'
_cod_data_source_file d1sc04074j3.cif
_cod_data_source_block 1_b
_cod_original_sg_symbol_H-M 'C c'
_cod_database_code 1564844
_shelx_shelxl_version_number 2016/6
_shelx_space_group_comment
;
The symmetry employed for this shelxl refinement is uniquely defined
by the following loop, which should always be used as a source of
symmetry information in preference to the above space-group names.
They are only intended as comments.
;

loop_
_space_group_symop_operation_xyz
'x, y, z'
'x, -y, z+1/2'
'x+1/2, y+1/2, z'
'x+1/2, -y+1/2, z+1/2'

loop_
_atom_site_label
_atom_site_type_symbol
_atom_site_fract_x
_atom_site_fract_y
_atom_site_fract_z
_atom_site_U_iso_or_equiv
_atom_site_adp_type
_atom_site_occupancy
_atom_site_site_symmetry_order
_atom_site_calc_flag
_atom_site_refinement_flags_posn
_atom_site_refinement_flags_adp
_atom_site_refinement_flags_occupancy
_atom_site_disorder_assembly
_atom_site_disorder_group
Ru1 Ru 0.49410(3) 0.63634(2) 0.32243(2) 0.02844(7) Uani 1 1 d . . . . .
Cl1 Cl 0.96763(15) 0.58587(3) 1.08721(11) 0.0722(3) Uani 1 1 d . . . . .
F1 F 0.8479(3) 0.53538(6) 0.4404(3) 0.0699(7) Uani 1 1 d . . . . .
F2 F 0.7347(4) 0.50032(6) 0.3316(3) 0.0828(9) Uani 1 1 d . . . . .
F3 F 0.6303(4) 0.52322(6) 0.4844(3) 0.0755(8) Uani 1 1 d . . . . .
N1 N 0.5574(3) 0.59738(6) 0.2341(3) 0.0328(5) Uani 1 1 d . . . . .
N2 N 0.6524(3) 0.58751(6) 0.4508(3) 0.0325(5) Uani 1 1 d . . . . .
N3 N 0.6414(3) 0.62681(6) 0.5944(3) 0.0346(5) Uani 1 1 d . . . . .
H3A H 0.609922 0.644870 0.604254 0.041 Uiso 1 1 calc R U . . .
N4 N 0.4183(3) 0.67163(6) 0.4301(3) 0.0334(5) Uani 1 1 d . . . . .
N5 N 0.3035(3) 0.61882(6) 0.3883(2) 0.0333(5) Uani 1 1 d . . . . .
N6 N 0.6634(3) 0.66015(6) 0.2453(3) 0.0312(5) Uani 1 1 d . . . . .
N7 N 0.3908(3) 0.65554(6) 0.1452(2) 0.0335(5) Uani 1 1 d . . . . .
C1 C 0.5339(4) 0.58898(9) 0.1068(3) 0.0449(7) Uani 1 1 d . . . . .
H1 H 0.492512 0.602750 0.045330 0.054 Uiso 1 1 calc R U . . .
C2 C 0.5679(6) 0.56102(10) 0.0626(4) 0.0578(10) Uani 1 1 d . . . . .
H2 H 0.550062 0.555796 -0.027227 0.069 Uiso 1 1 calc R U . . .
C3 C 0.6287(5) 0.54085(9) 0.1531(4) 0.0525(9) Uani 1 1 d . . . . .
H3 H 0.651560 0.521527 0.125718 0.063 Uiso 1 1 calc R U . . .
C4 C 0.6557(4) 0.54915(8) 0.2833(4) 0.0410(7) Uani 1 1 d . . . . .
C5 C 0.6231(3) 0.57805(7) 0.3243(3) 0.0327(6) Uani 1 1 d . . . . .
C6 C 0.6086(3) 0.61519(6) 0.4710(3) 0.0293(5) Uani 1 1 d . . . . .
C7 C 0.7168(3) 0.61502(7) 0.7091(3) 0.0326(6) Uani 1 1 d . . . . .
C8 C 0.7667(4) 0.58572(7) 0.7219(3) 0.0395(7) Uani 1 1 d . . . . .
H8 H 0.747866 0.572143 0.652130 0.047 Uiso 1 1 calc R U . . .
C9 C 0.8444(5) 0.57673(8) 0.8382(4) 0.0479(8) Uani 1 1 d . . . . .
H9 H 0.879438 0.557157 0.846701 0.057 Uiso 1 1 calc R U . . .
C10 C 0.8696(4) 0.59666(9) 0.9409(4) 0.0458(8) Uani 1 1 d . . . . .
C11 C 0.8178(4) 0.62519(9) 0.9318(3) 0.0442(7) Uani 1 1 d . . . . .
H11 H 0.834207 0.638387 1.003324 0.053 Uiso 1 1 calc R U . . .
C12 C 0.7410(4) 0.63445(7) 0.8162(4) 0.0393(7) Uani 1 1 d . . . . .
H12 H 0.705003 0.653982 0.809904 0.047 Uiso 1 1 calc R U . . .
C13 C 0.7170(5) 0.52716(8) 0.3835(4) 0.0504(9) Uani 1 1 d . . . . .
C14 C 0.4836(4) 0.69803(8) 0.4466(4) 0.0444(7) Uani 1 1 d . . . . .
H14 H 0.576212 0.700924 0.412363 0.053 Uiso 1 1 calc R U . . .
C15 C 0.4200(5) 0.72128(9) 0.5122(5) 0.0583(10) Uani 1 1 d . . . . .
H15 H 0.468636 0.739629 0.521870 0.070 Uiso 1 1 calc R U . . .
C16 C 0.2843(5) 0.71715(11) 0.5632(5) 0.0604(11) Uani 1 1 d . . . . .
H16 H 0.239222 0.732656 0.608118 0.072 Uiso 1 1 calc R U . . .
C17 C 0.2154(5) 0.68997(11) 0.5473(4) 0.0505(10) Uani 1 1 d . . . . .
H17 H 0.122822 0.686814 0.581302 0.061 Uiso 1 1 calc R U . . .
C18 C 0.2842(4) 0.66719(8) 0.4804(3) 0.0367(6) Uani 1 1 d . . . . .
C19 C 0.2207(4) 0.63766(7) 0.4584(3) 0.0363(7) Uani 1 1 d . . . . .
C20 C 0.0857(4) 0.62888(10) 0.5029(4) 0.0474(8) Uani 1 1 d . . . . .
H20 H 0.030590 0.642089 0.552254 0.057 Uiso 1 1 calc R U . . .
C21 C 0.0330(4) 0.60087(10) 0.4745(4) 0.0522(9) Uani 1 1 d . . . . .
H21 H -0.059228 0.594901 0.502077 0.063 Uiso 1 1 calc R U . . .
C22 C 0.1183(4) 0.58157(9) 0.4045(4) 0.0478(8) Uani 1 1 d . . . . .
H22 H 0.085623 0.562167 0.385278 0.057 Uiso 1 1 calc R U . . .
C23 C 0.2525(4) 0.59135(8) 0.3635(4) 0.0420(7) Uani 1 1 d . . . . .
H23 H 0.310109 0.578179 0.316266 0.050 Uiso 1 1 calc R U . . .
C24 C 0.7995(4) 0.66259(8) 0.3039(3) 0.0402(7) Uani 1 1 d . . . . .
H24 H 0.822722 0.651602 0.381566 0.048 Uiso 1 1 calc R U . . .
C25 C 0.9065(4) 0.68049(9) 0.2548(4) 0.0476(8) Uani 1 1 d . . . . .
H25 H 1.000314 0.681746 0.298491 0.057 Uiso 1 1 calc R U . . .
C26 C 0.8729(4) 0.69657(8) 0.1400(4) 0.0449(8) Uani 1 1 d . . . . .
H26 H 0.944108 0.708859 0.104468 0.054 Uiso 1 1 calc R U . . .
C27 C 0.7340(4) 0.69439(8) 0.0782(4) 0.0396(8) Uani 1 1 d . . . . .
H27 H 0.709244 0.705188 0.000287 0.047 Uiso 1 1 calc R U . . .
C28 C 0.6312(4) 0.67598(7) 0.1332(3) 0.0320(6) Uani 1 1 d . . . . .
C29 C 0.4798(3) 0.67269(7) 0.0744(3) 0.0330(6) Uani 1 1 d . . . . .
C30 C 0.4286(4) 0.68605(8) -0.0443(3) 0.0431(7) Uani 1 1 d . . . . .
H30 H 0.492549 0.697199 -0.094482 0.052 Uiso 1 1 calc R U . . .
C31 C 0.2833(5) 0.68271(10) -0.0870(4) 0.0517(9) Uani 1 1 d . . . . .
H31 H 0.246518 0.691949 -0.165719 0.062 Uiso 1 1 calc R U . . .
C32 C 0.1919(4) 0.66569(10) -0.0133(4) 0.0505(8) Uani 1 1 d . . . . .
H32 H 0.092098 0.663374 -0.040437 0.061 Uiso 1 1 calc R U . . .
C33 C 0.2503(4) 0.65207(9) 0.1015(4) 0.0436(7) Uani 1 1 d . . . . .
H33 H 0.188906 0.639977 0.150208 0.052 Uiso 1 1 calc R U . . .
S1 S 0.33070(10) 0.79073(2) 0.20346(9) 0.04399(18) Uani 1 1 d . . . . .
F4 F 0.2503(4) 0.75341(9) 0.0134(4) 0.0876(10) Uani 1 1 d . . . . .
F5 F 0.4731(4) 0.74980(10) 0.0820(7) 0.129(2) Uani 1 1 d . . . . .
F6 F 0.3053(7) 0.73285(8) 0.1946(5) 0.1181(16) Uani 1 1 d . . . . .
O1 O 0.3525(5) 0.81138(8) 0.1002(4) 0.0730(9) Uani 1 1 d . . . . .
O2 O 0.4465(5) 0.78939(10) 0.3036(5) 0.0868(12) Uani 1 1 d . . . . .
O3 O 0.1866(4) 0.79094(10) 0.2497(4) 0.0749(10) Uani 1 1 d . . . . .
C34 C 0.3421(5) 0.75492(10) 0.1181(5) 0.0553(9) Uani 1 1 d . . . . .
C35 C 0.2950(14) 0.6033(2) 0.7999(9) 0.141(4) Uani 1 1 d D . . . .
H35A H 0.363770 0.619597 0.794328 0.211 Uiso 1 1 calc R U . . .
H35B H 0.284115 0.598320 0.892426 0.211 Uiso 1 1 calc R U . . .
H35C H 0.200279 0.609060 0.758832 0.211 Uiso 1 1 calc R U . . .
C36 C 0.3486(8) 0.5782(3) 0.7328(7) 0.125(4) Uani 1 1 d D . . . .
H36A H 0.449748 0.574427 0.767108 0.149 Uiso 1 1 calc R U . . .
H36B H 0.351929 0.583161 0.638373 0.149 Uiso 1 1 calc R U . . .
C37 C 0.2598(9) 0.5495(2) 0.7448(9) 0.114(3) Uani 1 1 d D . . . .
H37A H 0.252217 0.545412 0.839571 0.136 Uiso 1 1 calc R U . . .
H37B H 0.159944 0.553327 0.707037 0.136 Uiso 1 1 calc R U . . .
C38 C 0.3156(15) 0.5214(3) 0.680(2) 0.196(7) Uani 1 1 d D . . . .
H38A H 0.418853 0.518619 0.710554 0.236 Uiso 1 1 calc R U . . .
H38B H 0.312912 0.524640 0.583821 0.236 Uiso 1 1 calc R U . . .
C39 C 0.2334(16) 0.4926(3) 0.7056(19) 0.176(6) Uani 1 1 d D . . . .
H39A H 0.284159 0.475792 0.666546 0.211 Uiso 1 1 calc R U . . .
H39B H 0.230941 0.489138 0.801392 0.211 Uiso 1 1 calc R U . . .
C40 C 0.085(2) 0.4948(3) 0.647(2) 0.208(8) Uani 1 1 d D . . . .
H40A H 0.086274 0.505355 0.562977 0.312 Uiso 1 1 calc R U . . .
H40B H 0.024350 0.505412 0.706491 0.312 Uiso 1 1 calc R U . . .
H40C H 0.045536 0.475004 0.631087 0.312 Uiso 1 1 calc R U . . .

loop_
_atom_site_aniso_label
_atom_site_aniso_U_11
_atom_site_aniso_U_22
_atom_site_aniso_U_33
_atom_site_aniso_U_23
_atom_site_aniso_U_13
_atom_site_aniso_U_12
Ru1 0.03198(10) 0.02762(10) 0.02564(9) 0.00275(9) 0.00105(6) 0.00039(10)
Cl1 0.0893(8) 0.0730(7) 0.0501(5) 0.0129(5) -0.0314(5) 0.0021(6)
F1 0.0680(16) 0.0507(14) 0.0883(19) 0.0051(13) -0.0181(14) 0.0085(12)
F2 0.125(3) 0.0329(12) 0.089(2) -0.0108(12) -0.0108(19) 0.0185(14)
F3 0.105(2) 0.0463(14) 0.0768(18) 0.0261(13) 0.0218(16) 0.0041(13)
N1 0.0380(13) 0.0316(12) 0.0289(11) -0.0006(10) 0.0029(10) -0.0030(10)
N2 0.0395(13) 0.0279(12) 0.0300(12) 0.0027(9) 0.0012(10) -0.0007(10)
N3 0.0466(14) 0.0261(11) 0.0308(12) 0.0017(10) 0.0001(10) 0.0038(10)
N4 0.0378(13) 0.0331(13) 0.0287(12) 0.0016(9) -0.0031(10) 0.0052(10)
N5 0.0360(12) 0.0359(14) 0.0276(12) 0.0068(9) -0.0006(10) 0.0007(10)
N6 0.0320(12) 0.0304(12) 0.0313(12) 0.0010(10) 0.0017(10) 0.0016(10)
N7 0.0366(13) 0.0348(13) 0.0288(12) 0.0050(10) 0.0000(10) 0.0024(10)
C1 0.057(2) 0.0457(19) 0.0314(15) -0.0020(13) 0.0001(14) -0.0036(15)
C2 0.083(3) 0.053(2) 0.0374(17) -0.0117(16) 0.0034(18) 0.001(2)
C3 0.070(2) 0.0373(18) 0.051(2) -0.0126(15) 0.0049(18) -0.0001(16)
C4 0.0455(17) 0.0320(15) 0.0457(18) -0.0046(13) 0.0055(14) -0.0022(13)
C5 0.0380(15) 0.0287(14) 0.0318(14) 0.0006(11) 0.0059(11) -0.0022(11)
C6 0.0306(13) 0.0287(13) 0.0289(13) 0.0030(11) 0.0031(10) -0.0026(10)
C7 0.0361(14) 0.0342(15) 0.0274(13) 0.0024(11) 0.0020(11) -0.0031(11)
C8 0.0506(18) 0.0330(16) 0.0343(15) 0.0001(12) -0.0034(13) 0.0040(13)
C9 0.061(2) 0.0384(17) 0.0436(18) 0.0076(14) -0.0047(16) 0.0068(15)
C10 0.0515(19) 0.0482(19) 0.0366(16) 0.0051(14) -0.0070(14) -0.0001(15)
C11 0.0529(19) 0.0478(19) 0.0311(16) -0.0034(14) -0.0030(14) -0.0063(15)
C12 0.0482(18) 0.0342(16) 0.0352(17) -0.0010(12) -0.0001(14) 0.0006(12)
C13 0.065(2) 0.0268(16) 0.059(2) -0.0004(15) 0.0018(18) 0.0063(15)
C14 0.0434(17) 0.0369(17) 0.052(2) -0.0053(14) -0.0016(14) 0.0037(13)
C15 0.053(2) 0.043(2) 0.078(3) -0.0181(19) -0.004(2) 0.0052(16)
C16 0.056(2) 0.056(3) 0.069(3) -0.022(2) 0.0004(19) 0.0165(19)
C17 0.042(2) 0.061(3) 0.048(2) -0.0123(18) 0.0024(16) 0.0111(18)
C18 0.0362(15) 0.0449(18) 0.0287(14) 0.0025(13) -0.0006(12) 0.0074(13)
C19 0.0345(15) 0.0466(18) 0.0275(14) 0.0092(11) -0.0003(12) 0.0034(12)
C20 0.0360(17) 0.063(2) 0.0432(18) 0.0121(17) 0.0058(14) 0.0068(15)
C21 0.0359(16) 0.068(2) 0.053(2) 0.0193(19) 0.0034(15) -0.0066(16)
C22 0.0424(18) 0.053(2) 0.0477(19) 0.0070(16) -0.0020(15) -0.0099(15)
C23 0.0447(17) 0.0408(17) 0.0408(17) 0.0046(14) 0.0038(14) -0.0039(14)
C24 0.0360(15) 0.0429(17) 0.0413(17) 0.0073(14) -0.0014(13) -0.0011(13)
C25 0.0382(16) 0.050(2) 0.054(2) 0.0062(16) -0.0030(14) -0.0047(14)
C26 0.0427(18) 0.0370(17) 0.055(2) 0.0091(15) 0.0054(15) -0.0059(13)
C27 0.0445(18) 0.0346(17) 0.0399(18) 0.0061(14) 0.0056(14) -0.0002(14)
C28 0.0400(16) 0.0270(14) 0.0294(14) 0.0006(11) 0.0055(12) 0.0023(12)
C29 0.0393(15) 0.0306(14) 0.0293(13) 0.0025(11) 0.0028(11) 0.0038(11)
C30 0.0494(18) 0.0461(18) 0.0337(15) 0.0088(14) 0.0012(13) 0.0062(14)
C31 0.056(2) 0.059(2) 0.0384(17) 0.0128(16) -0.0081(15) 0.0054(17)
C32 0.0424(18) 0.063(2) 0.0442(19) 0.0068(17) -0.0092(15) 0.0011(16)
C33 0.0381(16) 0.054(2) 0.0381(17) 0.0051(15) -0.0023(13) -0.0026(14)
S1 0.0436(4) 0.0449(4) 0.0437(4) -0.0057(3) 0.0041(3) -0.0004(3)
F4 0.090(2) 0.090(2) 0.0798(19) -0.0412(18) -0.0197(17) 0.0252(18)
F5 0.0550(17) 0.092(3) 0.240(6) -0.084(3) 0.021(2) 0.0068(16)
F6 0.196(5) 0.0514(18) 0.105(3) 0.0055(18) -0.006(3) -0.021(2)
O1 0.100(3) 0.0507(17) 0.071(2) 0.0062(15) 0.0275(19) 0.0062(16)
O2 0.084(3) 0.076(2) 0.094(3) -0.014(2) -0.039(2) -0.0028(18)
O3 0.0607(18) 0.095(3) 0.071(2) -0.0395(19) 0.0269(16) -0.0176(17)
C34 0.049(2) 0.046(2) 0.070(3) -0.0067(18) -0.0039(18) 0.0050(16)
C35 0.203(12) 0.128(8) 0.084(5) -0.004(5) -0.054(7) -0.019(8)
C36 0.080(4) 0.225(12) 0.067(4) 0.044(6) -0.011(3) -0.036(6)
C37 0.086(4) 0.138(7) 0.118(6) 0.025(5) 0.008(4) 0.007(5)
C38 0.123(9) 0.178(14) 0.29(2) 0.009(14) 0.048(11) 0.051(9)
C39 0.158(11) 0.131(10) 0.239(17) 0.027(11) 0.003(11) 0.024(9)
C40 0.220(17) 0.105(9) 0.29(2) 0.001(11) -0.049(16) -0.008(10)

loop_
_atom_type_symbol
_atom_type_description
_atom_type_scat_dispersion_real
_atom_type_scat_dispersion_imag
_atom_type_scat_source
C C 0.0181 0.0091 'International Tables Vol C Tables 4.2.6.8 and 6.1.1.4'
H H 0.0000 0.0000 'International Tables Vol C Tables 4.2.6.8 and 6.1.1.4'
Cl Cl 0.3639 0.7018 'International Tables Vol C Tables 4.2.6.8 and 6.1.1.4'
F F 0.0727 0.0534 'International Tables Vol C Tables 4.2.6.8 and 6.1.1.4'
N N 0.0311 0.0180 'International Tables Vol C Tables 4.2.6.8 and 6.1.1.4'
O O 0.0492 0.0322 'International Tables Vol C Tables 4.2.6.8 and 6.1.1.4'
Ru Ru 0.0552 3.2960 'International Tables Vol C Tables 4.2.6.8 and 6.1.1.4'
S S 0.3331 0.5567 'International Tables Vol C Tables 4.2.6.8 and 6.1.1.4'

loop_
_geom_angle_atom_site_label_1
_geom_angle_atom_site_label_2
_geom_angle_atom_site_label_3
_geom_angle
_geom_angle_site_symmetry_1
_geom_angle_site_symmetry_3
_geom_angle_publ_flag
C6 Ru1 N5 89.33(11) . . ?
C6 Ru1 N1 76.88(11) . . ?
N5 Ru1 N1 94.36(11) . . ?
C6 Ru1 N4 98.49(11) . . ?
N5 Ru1 N4 79.07(11) . . ?
N1 Ru1 N4 172.10(10) . . ?
C6 Ru1 N6 99.20(11) . . ?
N5 Ru1 N6 170.05(10) . . ?
N1 Ru1 N6 92.57(10) . . ?
N4 Ru1 N6 94.51(10) . . ?
C6 Ru1 N7 171.92(12) . . ?
N5 Ru1 N7 94.94(10) . . ?
N1 Ru1 N7 95.93(10) . . ?
N4 Ru1 N7 89.07(10) . . ?
N6 Ru1 N7 77.22(10) . . ?
C1 N1 C5 119.6(3) . . ?
C1 N1 Ru1 128.2(2) . . ?
C5 N1 Ru1 112.1(2) . . ?
C6 N2 C5 113.3(3) . . ?
C6 N3 C7 132.1(3) . . ?
C6 N3 H3A 114.0 . . ?
C7 N3 H3A 114.0 . . ?
C14 N4 C18 119.1(3) . . ?
C14 N4 Ru1 126.2(2) . . ?
C18 N4 Ru1 114.6(2) . . ?
C23 N5 C19 118.5(3) . . ?
C23 N5 Ru1 125.8(2) . . ?
C19 N5 Ru1 115.7(2) . . ?
C24 N6 C28 118.1(3) . . ?
C24 N6 Ru1 124.5(2) . . ?
C28 N6 Ru1 117.2(2) . . ?
C33 N7 C29 118.9(3) . . ?
C33 N7 Ru1 126.2(2) . . ?
C29 N7 Ru1 114.9(2) . . ?
N1 C1 C2 122.8(4) . . ?
N1 C1 H1 118.6 . . ?
C2 C1 H1 118.6 . . ?
C1 C2 C3 118.5(4) . . ?
C1 C2 H2 120.8 . . ?
C3 C2 H2 120.8 . . ?
C4 C3 C2 119.6(4) . . ?
C4 C3 H3 120.2 . . ?
C2 C3 H3 120.2 . . ?
C3 C4 C5 120.4(3) . . ?
C3 C4 C13 120.1(3) . . ?
C5 C4 C13 119.5(3) . . ?
N2 C5 N1 118.5(3) . . ?
N2 C5 C4 122.4(3) . . ?
N1 C5 C4 119.1(3) . . ?
N2 C6 N3 116.6(3) . . ?
N2 C6 Ru1 118.5(2) . . ?
N3 C6 Ru1 124.9(2) . . ?
C12 C7 C8 118.9(3) . . ?
C12 C7 N3 116.3(3) . . ?
C8 C7 N3 124.7(3) . . ?
C9 C8 C7 119.8(3) . . ?
C9 C8 H8 120.1 . . ?
C7 C8 H8 120.1 . . ?
C10 C9 C8 119.7(3) . . ?
C10 C9 H9 120.1 . . ?
C8 C9 H9 120.1 . . ?
C11 C10 C9 121.3(3) . . ?
C11 C10 Cl1 118.3(3) . . ?
C9 C10 Cl1 120.4(3) . . ?
C10 C11 C12 119.5(3) . . ?
C10 C11 H11 120.2 . . ?
C12 C11 H11 120.2 . . ?
C11 C12 C7 120.6(3) . . ?
C11 C12 H12 119.7 . . ?
C7 C12 H12 119.7 . . ?
F2 C13 F3 105.6(3) . . ?
F2 C13 F1 107.0(3) . . ?
F3 C13 F1 105.2(4) . . ?
F2 C13 C4 112.6(3) . . ?
F3 C13 C4 112.8(3) . . ?
F1 C13 C4 113.0(3) . . ?
N4 C14 C15 122.5(4) . . ?
N4 C14 H14 118.7 . . ?
C15 C14 H14 118.7 . . ?
C16 C15 C14 119.1(4) . . ?
C16 C15 H15 120.5 . . ?
C14 C15 H15 120.5 . . ?
C15 C16 C17 119.2(4) . . ?
C15 C16 H16 120.4 . . ?
C17 C16 H16 120.4 . . ?
C16 C17 C18 119.5(4) . . ?
C16 C17 H17 120.2 . . ?
C18 C17 H17 120.2 . . ?
N4 C18 C17 120.6(4) . . ?
N4 C18 C19 115.6(3) . . ?
C17 C18 C19 123.8(3) . . ?
N5 C19 C20 121.2(3) . . ?
N5 C19 C18 114.8(3) . . ?
C20 C19 C18 124.0(3) . . ?
C21 C20 C19 119.9(4) . . ?
C21 C20 H20 120.0 . . ?
C19 C20 H20 120.0 . . ?
C20 C21 C22 118.8(3) . . ?
C20 C21 H21 120.6 . . ?
C22 C21 H21 120.6 . . ?
C23 C22 C21 118.9(4) . . ?
C23 C22 H22 120.5 . . ?
C21 C22 H22 120.5 . . ?
N5 C23 C22 122.7(4) . . ?
N5 C23 H23 118.7 . . ?
C22 C23 H23 118.7 . . ?
N6 C24 C25 122.9(3) . . ?
N6 C24 H24 118.6 . . ?
C25 C24 H24 118.6 . . ?
C24 C25 C26 118.7(3) . . ?
C24 C25 H25 120.6 . . ?
C26 C25 H25 120.6 . . ?
C27 C26 C25 119.4(3) . . ?
C27 C26 H26 120.3 . . ?
C25 C26 H26 120.3 . . ?
C26 C27 C28 118.9(3) . . ?
C26 C27 H27 120.5 . . ?
C28 C27 H27 120.5 . . ?
N6 C28 C27 122.0(3) . . ?
N6 C28 C29 115.7(3) . . ?
C27 C28 C29 122.4(3) . . ?
N7 C29 C30 121.2(3) . . ?
N7 C29 C28 114.8(3) . . ?
C30 C29 C28 123.9(3) . . ?
C31 C30 C29 119.2(3) . . ?
C31 C30 H30 120.4 . . ?
C29 C30 H30 120.4 . . ?
C30 C31 C32 119.5(3) . . ?
C30 C31 H31 120.3 . . ?
C32 C31 H31 120.3 . . ?
C31 C32 C33 118.8(3) . . ?
C31 C32 H32 120.6 . . ?
C33 C32 H32 120.6 . . ?
N7 C33 C32 122.3(3) . . ?
N7 C33 H33 118.8 . . ?
C32 C33 H33 118.8 . . ?
O2 S1 O3 115.5(3) . . ?
O2 S1 O1 114.8(3) . . ?
O3 S1 O1 114.2(3) . . ?
O2 S1 C34 103.7(2) . . ?
O3 S1 C34 103.8(2) . . ?
O1 S1 C34 102.6(2) . . ?
F5 C34 F4 108.7(5) . . ?
F5 C34 F6 107.7(5) . . ?
F4 C34 F6 105.1(5) . . ?
F5 C34 S1 111.7(3) . . ?
F4 C34 S1 111.9(3) . . ?
F6 C34 S1 111.5(4) . . ?
C36 C35 H35A 109.5 . . ?
C36 C35 H35B 109.5 . . ?
H35A C35 H35B 109.5 . . ?
C36 C35 H35C 109.5 . . ?
H35A C35 H35C 109.5 . . ?
H35B C35 H35C 109.5 . . ?
C35 C36 C37 115.8(8) . . ?
C35 C36 H36A 108.3 . . ?
C37 C36 H36A 108.3 . . ?
C35 C36 H36B 108.3 . . ?
C37 C36 H36B 108.3 . . ?
H36A C36 H36B 107.4 . . ?
C38 C37 C36 118.4(9) . . ?
C38 C37 H37A 107.7 . . ?
C36 C37 H37A 107.7 . . ?
C38 C37 H37B 107.7 . . ?
C36 C37 H37B 107.7 . . ?
H37A C37 H37B 107.1 . . ?
C37 C38 C39 117.0(12) . . ?
C37 C38 H38A 108.0 . . ?
C39 C38 H38A 108.0 . . ?
C37 C38 H38B 108.0 . . ?
C39 C38 H38B 108.0 . . ?
H38A C38 H38B 107.3 . . ?
C40 C39 C38 109.1(12) . . ?
C40 C39 H39A 109.9 . . ?
C38 C39 H39A 109.9 . . ?
C40 C39 H39B 109.9 . . ?
C38 C39 H39B 109.9 . . ?
H39A C39 H39B 108.3 . . ?
C39 C40 H40A 109.5 . . ?
C39 C40 H40B 109.5 . . ?
H40A C40 H40B 109.5 . . ?
C39 C40 H40C 109.5 . . ?
H40A C40 H40C 109.5 . . ?
H40B C40 H40C 109.5 . . ?

loop_
_geom_bond_atom_site_label_1
_geom_bond_atom_site_label_2
_geom_bond_distance
_geom_bond_site_symmetry_2
_geom_bond_publ_flag
Ru1 C6 2.014(3) . ?
Ru1 N5 2.054(3) . ?
Ru1 N1 2.066(3) . ?
Ru1 N4 2.067(3) . ?
Ru1 N6 2.068(3) . ?
Ru1 N7 2.151(2) . ?
Cl1 C10 1.747(4) . ?
F1 C13 1.345(5) . ?
F2 C13 1.331(4) . ?
F3 C13 1.336(5) . ?
N1 C1 1.343(4) . ?
N1 C5 1.371(4) . ?
N2 C6 1.328(4) . ?
N2 C5 1.356(4) . ?
N3 C6 1.366(4) . ?
N3 C7 1.413(4) . ?
N3 H3A 0.8700 . ?
N4 C14 1.335(5) . ?
N4 C18 1.365(4) . ?
N5 C23 1.340(5) . ?
N5 C19 1.361(5) . ?
N6 C24 1.346(4) . ?
N6 C28 1.354(4) . ?
N7 C33 1.338(4) . ?
N7 C29 1.354(4) . ?
C1 C2 1.378(6) . ?
C1 H1 0.9400 . ?
C2 C3 1.380(7) . ?
C2 H2 0.9400 . ?
C3 C4 1.374(5) . ?
C3 H3 0.9400 . ?
C4 C5 1.403(5) . ?
C4 C13 1.499(5) . ?
C7 C12 1.398(5) . ?
C7 C8 1.399(5) . ?
C8 C9 1.394(5) . ?
C8 H8 0.9400 . ?
C9 C10 1.379(6) . ?
C9 H9 0.9400 . ?
C10 C11 1.370(6) . ?
C11 C12 1.387(5) . ?
C11 H11 0.9400 . ?
C12 H12 0.9400 . ?
C14 C15 1.384(6) . ?
C14 H14 0.9400 . ?
C15 C16 1.380(7) . ?
C15 H15 0.9400 . ?
C16 C17 1.381(7) . ?
C16 H16 0.9400 . ?
C17 C18 1.397(6) . ?
C17 H17 0.9400 . ?
C18 C19 1.462(5) . ?
C19 C20 1.392(5) . ?
C20 C21 1.374(7) . ?
C20 H20 0.9400 . ?
C21 C22 1.387(6) . ?
C21 H21 0.9400 . ?
C22 C23 1.386(5) . ?
C22 H22 0.9400 . ?
C23 H23 0.9400 . ?
C24 C25 1.379(5) . ?
C24 H24 0.9400 . ?
C25 C26 1.384(6) . ?
C25 H25 0.9400 . ?
C26 C27 1.381(6) . ?
C26 H26 0.9400 . ?
C27 C28 1.390(5) . ?
C27 H27 0.9400 . ?
C28 C29 1.477(5) . ?
C29 C30 1.394(4) . ?
C30 C31 1.376(6) . ?
C30 H30 0.9400 . ?
C31 C32 1.381(6) . ?
C31 H31 0.9400 . ?
C32 C33 1.387(5) . ?
C32 H32 0.9400 . ?
C33 H33 0.9400 . ?
S1 O2 1.418(4) . ?
S1 O3 1.419(3) . ?
S1 O1 1.419(4) . ?
S1 C34 1.834(4) . ?
F4 C34 1.309(6) . ?
F5 C34 1.290(6) . ?
F6 C34 1.313(7) . ?
C35 C36 1.417(13) . ?
C35 H35A 0.9700 . ?
C35 H35B 0.9700 . ?
C35 H35C 0.9700 . ?
C36 C37 1.534(12) . ?
C36 H36A 0.9800 . ?
C36 H36B 0.9800 . ?
C37 C38 1.527(15) . ?
C37 H37A 0.9800 . ?
C37 H37B 0.9800 . ?
C38 C39 1.529(16) . ?
C38 H38A 0.9800 . ?
C38 H38B 0.9800 . ?
C39 C40 1.446(17) . ?
C39 H39A 0.9800 . ?
C39 H39B 0.9800 . ?
C40 H40A 0.9700 . ?
C40 H40B 0.9700 . ?
C40 H40C 0.9700 . ?
